data_2238471
loop_
_publ_author_name
'Chicha, Hakima'
'Rakib, El Mostapha'
'Geffken, Detlef'
'Saadi, Mohamed'
'El Ammari, Lahcen'

_publ_section_title
;
 4-Methoxy-<i>N</i>-(1-methyl-1<i>H</i>-indazol-5-yl)benzenesulfonamide
;
_journal_coeditor_code BT6924
_journal_issue 9
_journal_name_full 'Acta Crystallographica Section E'
_journal_page_first o1398
_journal_paper_doi 10.1107/S1600536813021624
_journal_volume 69
_journal_year 2013
_chemical_formula_iupac 'C15 H15 N3 O3 S'
_chemical_formula_moiety 'C15 H15 N3 O3 S'
_chemical_formula_sum 'C15 H15 N3 O3 S'
_chemical_formula_weight 317.36
_chemical_name_systematic
;
4-Methoxy-<i>N</i>-(1-methyl-1<i>H</i>-indazol-5-yl)benzenesulfonamide
;
_space_group_IT_number 14
_symmetry_cell_setting monoclinic
_symmetry_space_group_name_Hall '-P 2yn'
_symmetry_space_group_name_H-M 'P 1 21/n 1'
_atom_sites_solution_hydrogens geom
_atom_sites_solution_primary direct
_atom_sites_solution_secondary difmap
_audit_creation_method SHELXL-97
_cell_angle_alpha 90.00
_cell_angle_beta 90.777(2)
_cell_angle_gamma 90.00
_cell_formula_units_Z 4
_cell_length_a 10.1069(3)
_cell_length_b 13.6178(3)
_cell_length_c 10.8530(2)
_cell_measurement_reflns_used 4178
_cell_measurement_temperature 296(2)
_cell_measurement_theta_max 29.57
_cell_measurement_theta_min 2.40
_cell_volume 1493.60(6)
_computing_cell_refinement 'SAINT (Bruker, 2009)'
_computing_data_collection 'APEX2 (Bruker, 2009)'
_computing_data_reduction 'SAINT (Bruker, 2009)'
_computing_molecular_graphics 'ORTEP-3 for Windows (Farrugia, 2012)'
_computing_publication_material 'PLATON (Spek, 2009) and publCIF (Westrip, 2010)'
_computing_structure_refinement 'SHELXL97 (Sheldrick, 2008)'
_computing_structure_solution 'SHELXS97 (Sheldrick, 2008)'
_diffrn_ambient_temperature 296(2)
_diffrn_measured_fraction_theta_full 1.000
_diffrn_measured_fraction_theta_max 1.000
_diffrn_measurement_device_type 'Bruker X8 APEXII'
_diffrn_measurement_method '\f and \w scans'
_diffrn_radiation_monochromator graphite
_diffrn_radiation_source 'fine-focus sealed tube'
_diffrn_radiation_type MoK\a
_diffrn_radiation_wavelength 0.71073
_diffrn_reflns_av_R_equivalents 0.0292
_diffrn_reflns_av_sigmaI/netI 0.0233
_diffrn_reflns_limit_h_max 13
_diffrn_reflns_limit_h_min -14
_diffrn_reflns_limit_k_max 18
_diffrn_reflns_limit_k_min -18
_diffrn_reflns_limit_l_max 15
_diffrn_reflns_limit_l_min -15
_diffrn_reflns_number 19007
_diffrn_reflns_theta_full 29.57
_diffrn_reflns_theta_max 29.57
_diffrn_reflns_theta_min 2.40
_exptl_absorpt_coefficient_mu 0.233
_exptl_absorpt_correction_T_max 0.7467
_exptl_absorpt_correction_T_min 0.6510
_exptl_absorpt_correction_type multi-scan
_exptl_absorpt_process_details '(SADABS; Bruker, 2009)'
_exptl_crystal_colour colourless
_exptl_crystal_density_diffrn 1.411
_exptl_crystal_density_method 'not measured'
_exptl_crystal_description Block
_exptl_crystal_F_000 664
_exptl_crystal_size_max 0.39
_exptl_crystal_size_mid 0.33
_exptl_crystal_size_min 0.23
_refine_diff_density_max 0.294
_refine_diff_density_min -0.275
_refine_ls_extinction_method none
_refine_ls_goodness_of_fit_ref 1.021
_refine_ls_hydrogen_treatment constr
_refine_ls_matrix_type full
_refine_ls_number_parameters 199
_refine_ls_number_reflns 4178
_refine_ls_number_restraints 0
_refine_ls_restrained_S_all 1.021
_refine_ls_R_factor_all 0.0551
_refine_ls_R_factor_gt 0.0407
_refine_ls_shift/su_max 0.000
_refine_ls_shift/su_mean 0.000
_refine_ls_structure_factor_coef Fsqd
_refine_ls_weighting_details 'calc w=1/[\s^2^(Fo^2^)+(0.0694P)^2^+0.2788P] where P=(Fo^2^+2Fc^2^)/3'
_refine_ls_weighting_scheme calc
_refine_ls_wR_factor_gt 0.1138
_refine_ls_wR_factor_ref 0.1248
_reflns_number_gt 3232
_reflns_number_total 4178
_reflns_threshold_expression I>2\s(I)
_cod_data_source_file bt6924.cif
_cod_data_source_block I
_cod_original_sg_symbol_H-M 'P 21/n'
_cod_database_code 2238471
_cod_database_fobs_code 2238471

loop_
_symmetry_equiv_pos_as_xyz
'x, y, z'
'-x+1/2, y+1/2, -z+1/2'
'-x, -y, -z'
'x-1/2, -y-1/2, z-1/2'

loop_
_atom_site_type_symbol
_atom_site_label
_atom_site_fract_x
_atom_site_fract_y
_atom_site_fract_z
_atom_site_U_iso_or_equiv
_atom_site_adp_type
_atom_site_calc_flag
_atom_site_refinement_flags
_atom_site_occupancy
_atom_site_symmetry_multiplicity
C C1 0.35240(14) 0.12964(10) 0.31509(12) 0.0369(3) Uani d . 1 1
C C2 0.32504(16) 0.16841(11) 0.19599(14) 0.0411(3) Uani d . 1 1
H H2 0.3091 0.2353 0.1875 0.049 Uiso calc R 1 1
C C3 0.32149(15) 0.11009(11) 0.09337(13) 0.0395(3) Uani d . 1 1
H H3 0.3025 0.1356 0.0156 0.047 Uiso calc R 1 1
C C4 0.34782(13) 0.01018(10) 0.11104(12) 0.0341(3) Uani d . 1 1
C C5 0.37682(14) -0.02927(10) 0.22857(13) 0.0364(3) Uani d . 1 1
C C6 0.37813(15) 0.03159(10) 0.33265(13) 0.0379(3) Uani d . 1 1
H H6 0.3958 0.0065 0.4108 0.045 Uiso calc R 1 1
C C7 0.39589(17) -0.13088(11) 0.20596(14) 0.0452(4) Uani d . 1 1
H H7 0.4174 -0.1766 0.2666 0.054 Uiso calc R 1 1
C C8 0.32417(16) -0.06444(13) -0.10173(13) 0.0479(4) Uani d . 1 1
H H8A 0.2402 -0.0949 -0.1185 0.072 Uiso calc R 1 1
H H8B 0.3925 -0.0996 -0.1437 0.072 Uiso calc R 1 1
H H8C 0.3221 0.0023 -0.1301 0.072 Uiso calc R 1 1
C C9 0.53540(14) 0.33142(10) 0.36119(13) 0.0379(3) Uani d . 1 1
C C10 0.46991(15) 0.42076(11) 0.35614(15) 0.0437(3) Uani d . 1 1
H H10 0.4051 0.4347 0.4136 0.052 Uiso calc R 1 1
C C11 0.49956(17) 0.48930(11) 0.26688(15) 0.0472(4) Uani d . 1 1
H H11 0.4541 0.5486 0.2632 0.057 Uiso calc R 1 1
C C12 0.59753(18) 0.46877(13) 0.18314(15) 0.0494(4) Uani d . 1 1
C C13 0.6648(2) 0.37995(15) 0.18895(16) 0.0586(5) Uani d . 1 1
H H13 0.7313 0.3667 0.1329 0.070 Uiso calc R 1 1
C C14 0.63377(17) 0.31130(12) 0.27713(15) 0.0498(4) Uani d . 1 1
H H14 0.6786 0.2517 0.2803 0.060 Uiso calc R 1 1
C C15 0.5734(3) 0.62492(16) 0.0850(2) 0.0806(7) Uani d . 1 1
H H15A 0.6100 0.6615 0.0179 0.121 Uiso calc R 1 1
H H15B 0.5874 0.6603 0.1605 0.121 Uiso calc R 1 1
H H15C 0.4802 0.6159 0.0709 0.121 Uiso calc R 1 1
N N1 0.35058(13) 0.19331(9) 0.42115(11) 0.0409(3) Uani d . 1 1
H H1 0.2838 0.2355 0.4224 0.049 Uiso d R 1 1
N N2 0.37938(15) -0.15242(9) 0.08822(12) 0.0469(3) Uani d . 1 1
N N3 0.35107(12) -0.06604(9) 0.03012(11) 0.0395(3) Uani d . 1 1
O O1 0.45149(14) 0.29493(9) 0.58123(10) 0.0567(3) Uani d . 1 1
O O2 0.58740(13) 0.16972(9) 0.47644(12) 0.0579(3) Uani d . 1 1
O O3 0.63640(17) 0.53163(11) 0.09322(13) 0.0755(4) Uani d . 1 1
S S1 0.48793(4) 0.24415(3) 0.47110(3) 0.04197(13) Uani d . 1 1

loop_
_atom_site_aniso_label
_atom_site_aniso_U_11
_atom_site_aniso_U_22
_atom_site_aniso_U_33
_atom_site_aniso_U_12
_atom_site_aniso_U_13
_atom_site_aniso_U_23
C1 0.0415(7) 0.0326(7) 0.0365(7) -0.0015(5) -0.0014(5) 0.0031(5)
C2 0.0483(8) 0.0321(7) 0.0429(7) 0.0028(6) -0.0013(6) 0.0080(6)
C3 0.0421(8) 0.0392(7) 0.0370(7) 0.0019(6) -0.0040(6) 0.0099(6)
C4 0.0306(6) 0.0362(7) 0.0356(6) -0.0032(5) -0.0025(5) 0.0033(5)
C5 0.0394(7) 0.0314(6) 0.0382(7) -0.0036(5) -0.0061(5) 0.0062(5)
C6 0.0459(8) 0.0325(7) 0.0352(6) -0.0043(6) -0.0044(5) 0.0061(5)
C7 0.0576(10) 0.0321(7) 0.0455(8) -0.0008(6) -0.0100(7) 0.0048(6)
C8 0.0482(9) 0.0578(10) 0.0375(7) -0.0042(7) -0.0038(6) -0.0005(7)
C9 0.0381(7) 0.0349(7) 0.0404(7) 0.0012(6) -0.0068(5) -0.0049(5)
C10 0.0387(8) 0.0394(8) 0.0530(8) 0.0038(6) 0.0047(6) 0.0003(6)
C11 0.0449(8) 0.0376(8) 0.0589(9) -0.0007(6) -0.0006(7) 0.0026(7)
C12 0.0552(10) 0.0494(9) 0.0438(8) -0.0136(8) 0.0020(7) -0.0036(6)
C13 0.0637(11) 0.0624(11) 0.0502(9) -0.0011(9) 0.0174(8) -0.0140(8)
C14 0.0531(9) 0.0452(9) 0.0511(9) 0.0092(7) 0.0017(7) -0.0142(7)
C15 0.114(2) 0.0596(12) 0.0682(13) -0.0229(13) -0.0051(12) 0.0189(10)
N1 0.0482(7) 0.0341(6) 0.0403(6) 0.0021(5) 0.0011(5) -0.0004(5)
N2 0.0566(8) 0.0359(6) 0.0480(7) -0.0003(6) -0.0074(6) -0.0004(5)
N3 0.0433(7) 0.0386(6) 0.0366(6) -0.0015(5) -0.0047(5) 0.0004(5)
O1 0.0813(9) 0.0532(7) 0.0355(5) 0.0041(6) -0.0057(5) -0.0049(5)
O2 0.0621(8) 0.0473(7) 0.0638(7) 0.0159(6) -0.0164(6) 0.0051(6)
O3 0.0955(11) 0.0686(9) 0.0631(8) -0.0169(8) 0.0209(8) 0.0082(7)
S1 0.0531(2) 0.0361(2) 0.03648(19) 0.00611(15) -0.00831(15) -0.00026(13)

loop_
_atom_type_symbol
_atom_type_description
_atom_type_scat_dispersion_real
_atom_type_scat_dispersion_imag
_atom_type_scat_source
C C 0.0033 0.0016 'International Tables Vol C Tables 4.2.6.8 and 6.1.1.4'
H H 0.0000 0.0000 'International Tables Vol C Tables 4.2.6.8 and 6.1.1.4'
N N 0.0061 0.0033 'International Tables Vol C Tables 4.2.6.8 and 6.1.1.4'
O O 0.0106 0.0060 'International Tables Vol C Tables 4.2.6.8 and 6.1.1.4'
S S 0.1246 0.1234 'International Tables Vol C Tables 4.2.6.8 and 6.1.1.4'

loop_
_geom_angle_atom_site_label_1
_geom_angle_atom_site_label_2
_geom_angle_atom_site_label_3
_geom_angle
C6 C1 C2 121.47(13)
C6 C1 N1 118.59(12)
C2 C1 N1 119.92(12)
C3 C2 C1 121.86(13)
C3 C2 H2 119.1
C1 C2 H2 119.1
C2 C3 C4 116.75(12)
C2 C3 H3 121.6
C4 C3 H3 121.6
N3 C4 C3 131.28(13)
N3 C4 C5 106.65(12)
C3 C4 C5 122.07(13)
C6 C5 C4 120.21(13)
C6 C5 C7 135.76(13)
C4 C5 C7 104.01(12)
C1 C6 C5 117.62(12)
C1 C6 H6 121.2
C5 C6 H6 121.2
N2 C7 C5 111.63(13)
N2 C7 H7 124.2
C5 C7 H7 124.2
N3 C8 H8A 109.5
N3 C8 H8B 109.5
H8A C8 H8B 109.5
N3 C8 H8C 109.5
H8A C8 H8C 109.5
H8B C8 H8C 109.5
C10 C9 C14 119.61(15)
C10 C9 S1 119.11(12)
C14 C9 S1 121.24(12)
C11 C10 C9 120.87(14)
C11 C10 H10 119.6
C9 C10 H10 119.6
C10 C11 C12 119.26(15)
C10 C11 H11 120.4
C12 C11 H11 120.4
O3 C12 C11 124.13(17)
O3 C12 C13 115.78(16)
C11 C12 C13 120.08(15)
C14 C13 C12 120.46(15)
C14 C13 H13 119.8
C12 C13 H13 119.8
C13 C14 C9 119.70(15)
C13 C14 H14 120.2
C9 C14 H14 120.2
O3 C15 H15A 109.5
O3 C15 H15B 109.5
H15A C15 H15B 109.5
O3 C15 H15C 109.5
H15A C15 H15C 109.5
H15B C15 H15C 109.5
C1 N1 S1 119.93(10)
C1 N1 H1 114.8
S1 N1 H1 111.3
C7 N2 N3 106.21(12)
C4 N3 N2 111.50(11)
C4 N3 C8 128.21(13)
N2 N3 C8 120.24(13)
C12 O3 C15 118.25(16)
O2 S1 O1 119.82(7)
O2 S1 N1 107.85(7)
O1 S1 N1 104.71(8)
O2 S1 C9 108.02(8)
O1 S1 C9 108.41(7)
N1 S1 C9 107.44(6)

loop_
_geom_bond_atom_site_label_1
_geom_bond_atom_site_label_2
_geom_bond_distance
C1 C6 1.3731(19)
C1 C2 1.4199(19)
C1 N1 1.4415(18)
C2 C3 1.368(2)
C2 H2 0.9300
C3 C4 1.3990(19)
C3 H3 0.9300
C4 N3 1.3603(18)
C4 C5 1.4111(18)
C5 C6 1.401(2)
C5 C7 1.419(2)
C6 H6 0.9300
C7 N2 1.320(2)
C7 H7 0.9300
C8 N3 1.4530(19)
C8 H8A 0.9600
C8 H8B 0.9600
C8 H8C 0.9600
C9 C10 1.386(2)
C9 C14 1.386(2)
C9 S1 1.7553(15)
C10 C11 1.381(2)
C10 H10 0.9300
C11 C12 1.382(2)
C11 H11 0.9300
C12 O3 1.360(2)
C12 C13 1.388(3)
C13 C14 1.377(3)
C13 H13 0.9300
C14 H14 0.9300
C15 O3 1.423(3)
C15 H15A 0.9600
C15 H15B 0.9600
C15 H15C 0.9600
N1 S1 1.6370(14)
N1 H1 0.8867
N2 N3 1.3633(18)
O1 S1 1.4332(12)
O2 S1 1.4283(12)

loop_
_geom_hbond_atom_site_label_D
_geom_hbond_atom_site_label_H
_geom_hbond_atom_site_label_A
_geom_hbond_site_symmetry_A
_geom_hbond_distance_DH
_geom_hbond_distance_HA
_geom_hbond_distance_DA
_geom_hbond_angle_DHA
N1 H1 N2 2 0.89 2.25 3.1335(19) 175.5
C8 H8A O1 2_545 0.96 2.49 3.391(2) 156.7
